data_2104310
loop_
_publ_author_name
'Daszkiewicz, Marek'
'Gulay, Lubomir D.'
'Lychmanyuk, Olga S.'

_publ_section_title
;
 Ln~3~<i>M</i>~1{-~\d}<i>TX</i>~7~ -- quasi-isostructural compounds:
 stereochemistry and silver-ion motion in the Ln~3~Ag~1{-~\d}GeS~7~ (Ln
 = La--Nd, Sm, Gd--Er and Y; \d = 0.11--0.50) compounds
;
_journal_issue 2
_journal_name_full 'Acta Crystallographica Section B'
_journal_page_first 126
_journal_page_last 133
_journal_paper_doi 10.1107/S010876810900144X
_journal_volume 65
_journal_year 2009
_chemical_formula_moiety 'Ag0.51 Dy3 Ge S7'
_chemical_formula_sum 'Ag0.51 Dy3 Ge S7'
_chemical_formula_weight 840.06
_chemical_name_systematic
;
 ?
;
_space_group_IT_number 173
_symmetry_cell_setting hexagonal
_symmetry_space_group_name_Hall 'P 6c'
_symmetry_space_group_name_H-M 'P 63'
_atom_sites_solution_primary direct
_atom_sites_solution_secondary difmap
_audit_creation_method SHELXL-97
_cell_angle_alpha 90.00
_cell_angle_beta 90.00
_cell_angle_gamma 120.00
_cell_formula_units_Z 2
_cell_length_a 9.8003(14)
_cell_length_b 9.8003(14)
_cell_length_c 5.7879(12)
_cell_measurement_reflns_used 644
_cell_measurement_temperature 295(2)
_cell_measurement_theta_max 26.35
_cell_measurement_theta_min 4.26
_cell_volume 481.43(14)
_computing_cell_refinement 'CrysAlis RED'
_computing_data_collection 'CrysAlis CCD (Oxford Diffraction, 2007)'
_computing_data_reduction 'CrysAlis RED'
_computing_structure_refinement 'SHELXL-97 (Sheldrick, 1997)'
_computing_structure_solution 'SHELXS-97 (Sheldrick, 1997)'
_diffrn_ambient_temperature 295(2)
_diffrn_detector_area_resol_mean '1024x1024 with blocks 2x2, 33.133pixel/mm'
_diffrn_measured_fraction_theta_full 0.986
_diffrn_measured_fraction_theta_max 0.986
_diffrn_measurement_device_type 'KUMA KM-4 with area CCD detector'
_diffrn_measurement_method \w-scan
_diffrn_radiation_monochromator graphite
_diffrn_radiation_source 'fine-focus sealed tube'
_diffrn_radiation_type MoK\a
_diffrn_radiation_wavelength 0.71073
_diffrn_reflns_av_R_equivalents 0.0456
_diffrn_reflns_av_sigmaI/netI 0.0200
_diffrn_reflns_limit_h_max 12
_diffrn_reflns_limit_h_min -12
_diffrn_reflns_limit_k_max 10
_diffrn_reflns_limit_k_min -12
_diffrn_reflns_limit_l_max 7
_diffrn_reflns_limit_l_min -7
_diffrn_reflns_number 5667
_diffrn_reflns_theta_full 26.35
_diffrn_reflns_theta_max 26.35
_diffrn_reflns_theta_min 4.26
_diffrn_standards_number 0
_exptl_absorpt_coefficient_mu 28.563
_exptl_absorpt_correction_T_max 0.244
_exptl_absorpt_correction_T_min 0.035
_exptl_absorpt_correction_type numerical
_exptl_absorpt_process_details 'CrysAlis (Oxford Diffraction, 2007)'
_exptl_crystal_colour 'dark red'
_exptl_crystal_density_diffrn 5.795
_exptl_crystal_density_method 'not measured'
_exptl_crystal_description prism
_exptl_crystal_F_000 732
_exptl_crystal_size_max 0.12
_exptl_crystal_size_mid 0.10
_exptl_crystal_size_min 0.09
_refine_diff_density_max 0.994
_refine_diff_density_min -1.029
_refine_ls_abs_structure_details 'Flack H D (1983), Acta Cryst. A39, 876-881, 293 Friedel pairs'
_refine_ls_abs_structure_Flack -0.005(19)
_refine_ls_extinction_coef 0.0034(2)
_refine_ls_extinction_expression Fc^*^=kFc[1+0.001xFc^2^\l^3^/sin(2\q)]^-1/4^
_refine_ls_extinction_method SHELXL
_refine_ls_goodness_of_fit_ref 1.123
_refine_ls_hydrogen_treatment none
_refine_ls_matrix_type full
_refine_ls_number_parameters 39
_refine_ls_number_reflns 655
_refine_ls_number_restraints 1
_refine_ls_restrained_S_all 1.122
_refine_ls_R_factor_all 0.0162
_refine_ls_R_factor_gt 0.0153
_refine_ls_shift/su_max 0.001
_refine_ls_shift/su_mean <0.001
_refine_ls_structure_factor_coef Fsqd
_refine_ls_weighting_details 'calc w=1/[\s^2^(Fo^2^)+(0.0114P)^2^+0.9002P] where P=(Fo^2^+2Fc^2^)/3'
_refine_ls_weighting_scheme calc
_refine_ls_wR_factor_gt 0.0313
_refine_ls_wR_factor_ref 0.0316
_reflns_number_gt 644
_reflns_number_total 655
_reflns_threshold_expression >2sigma(I)
_cod_data_source_file bp5017.cif
_cod_data_source_block dy
_cod_depositor_comments
;
The following automatic conversions were performed:
'_symmetry_cell_setting' value 'Hexagonal' changed to 'hexagonal'
according to '/home/saulius/struct/CIF-dictionaries/cif_core.dic'
dictionary named 'cif_core.dic' version 2.4.1 from 2010-06-29.

Automatic conversion script
Id: cif_fix_enum 1527 2010-12-29 10:47:43Z saulius 

The following automatic conversions were performed:

'_symmetry_cell_setting' value 'Hexagonal' changed to 'hexagonal'
according to /home/saulius/struct/CIF-dictionaries/cif_core.dic
dictionary named 'cif_core.dic' version 2.4.1 from 2010-06-29.

Automatic conversion script
Id: cif_fix_values 1715 2011-07-08 13:25:40Z adriana 
;
_cod_database_code 2104310
_cod_database_fobs_code 2104310

loop_
_symmetry_equiv_pos_as_xyz
'x, y, z'
'-y, x-y, z'
'-x+y, -x, z'
'-x, -y, z+1/2'
'y, -x+y, z+1/2'
'x-y, x, z+1/2'

loop_
_atom_site_type_symbol
_atom_site_label
_atom_site_fract_x
_atom_site_fract_y
_atom_site_fract_z
_atom_site_U_iso_or_equiv
_atom_site_adp_type
_atom_site_calc_flag
_atom_site_refinement_flags
_atom_site_occupancy
_atom_site_disorder_assembly
_atom_site_disorder_group
Dy Dy 0.86393(3) 0.64111(3) 0.24397(11) 0.01554(10) Uani d . 1 . .
Ag Ag2 0.0000 0.0000 0.0017(9) 0.0735(13) Uani d SP 0.517(5) . .
Ge Ge1 0.3333 0.6667 0.32315(16) 0.0100(2) Uani d S 1 . .
S S1 0.3333 0.6667 0.9457(4) 0.0110(5) Uani d S 1 . .
S S2 0.89852(18) 0.7401(2) 0.7034(2) 0.0197(4) Uani d . 1 . .
S S3 0.57703(18) 0.47943(18) 0.9824(2) 0.0123(3) Uani d . 1 . .

loop_
_atom_site_aniso_label
_atom_site_aniso_U_11
_atom_site_aniso_U_22
_atom_site_aniso_U_33
_atom_site_aniso_U_12
_atom_site_aniso_U_13
_atom_site_aniso_U_23
Dy 0.01188(14) 0.01160(14) 0.02330(15) 0.00598(10) -0.00218(19) -0.00039(17)
Ag2 0.0108(7) 0.0108(7) 0.199(3) 0.0054(4) 0.000 0.000
Ge1 0.0113(3) 0.0113(3) 0.0076(4) 0.00564(17) 0.000 0.000
S1 0.0137(8) 0.0137(8) 0.0057(11) 0.0069(4) 0.000 0.000
S2 0.0119(7) 0.0251(8) 0.0232(10) 0.0100(6) -0.0014(6) -0.0127(7)
S3 0.0165(8) 0.0122(7) 0.0114(6) 0.0096(7) -0.0002(7) -0.0008(6)

loop_
_atom_type_symbol
_atom_type_description
_atom_type_scat_dispersion_real
_atom_type_scat_dispersion_imag
_atom_type_scat_source
S S 0.1246 0.1234 'International Tables Vol C Tables 4.2.6.8 and 6.1.1.4'
Ge Ge 0.1547 1.8001 'International Tables Vol C Tables 4.2.6.8 and 6.1.1.4'
Ag Ag -0.8971 1.1015 'International Tables Vol C Tables 4.2.6.8 and 6.1.1.4'
Dy Dy -0.1892 4.4098 'International Tables Vol C Tables 4.2.6.8 and 6.1.1.4'

loop_
_geom_angle_atom_site_label_1
_geom_angle_atom_site_label_2
_geom_angle_atom_site_label_3
_geom_angle_site_symmetry_1
_geom_angle_site_symmetry_3
_geom_angle
_geom_angle_publ_flag
S2 Dy S2 6_654 5_564 88.48(7) ?
S2 Dy S2 6_654 . 82.68(5) ?
S2 Dy S2 5_564 . 81.70(4) ?
S2 Dy S3 6_654 3_664 100.10(5) ?
S2 Dy S3 5_564 3_664 140.01(5) ?
S2 Dy S3 . 3_664 137.91(5) ?
S2 Dy S3 6_654 1_554 138.99(5) ?
S2 Dy S3 5_564 1_554 72.14(4) ?
S2 Dy S3 . 1_554 127.50(4) ?
S3 Dy S3 3_664 1_554 76.22(6) ?
S2 Dy S1 6_654 4_664 147.56(4) ?
S2 Dy S1 5_564 4_664 117.99(4) ?
S2 Dy S1 . 4_664 83.09(6) ?
S3 Dy S1 3_664 4_664 72.32(4) ?
S3 Dy S1 1_554 4_664 71.21(4) ?
S2 Dy S3 6_654 6_654 70.61(5) ?
S2 Dy S3 5_564 6_654 146.52(5) ?
S2 Dy S3 . 6_654 70.21(4) ?
S3 Dy S3 3_664 6_654 71.32(3) ?
S3 Dy S3 1_554 6_654 140.07(4) ?
S1 Dy S3 4_664 6_654 77.17(3) ?
S2 Dy S2 6_654 1_554 74.74(4) ?
S2 Dy S2 5_564 1_554 74.05(4) ?
S2 Dy S2 . 1_554 146.99(6) ?
S3 Dy S2 3_664 1_554 70.87(4) ?
S3 Dy S2 1_554 1_554 65.40(4) ?
S1 Dy S2 4_664 1_554 128.07(5) ?
S3 Dy S2 6_654 1_554 122.04(4) ?
S2 Dy Ag2 6_654 1_665 47.06(4) ?
S2 Dy Ag2 5_564 1_665 46.85(4) ?
S2 Dy Ag2 . 1_665 96.74(9) ?
S3 Dy Ag2 3_664 1_665 115.94(9) ?
S3 Dy Ag2 1_554 1_665 97.09(6) ?
S1 Dy Ag2 4_664 1_665 164.310(10) ?
S3 Dy Ag2 6_654 1_665 117.64(4) ?
S2 Dy Ag2 1_554 1_665 50.26(9) ?
S2 Dy Ag2 6_654 4_665 53.07(5) ?
S2 Dy Ag2 5_564 4_665 52.78(5) ?
S2 Dy Ag2 . 4_665 46.36(9) ?
S3 Dy Ag2 3_664 4_665 153.01(5) ?
S3 Dy Ag2 1_554 4_665 124.63(4) ?
S1 Dy Ag2 4_664 4_665 127.61(9) ?
S3 Dy Ag2 6_654 4_665 93.94(6) ?
S2 Dy Ag2 1_554 4_665 100.65(9) ?
Ag2 Dy Ag2 1_665 4_665 50.384(12) ?
S2 Ag2 S2 4_664 5_454 100.14(14) ?
S2 Ag2 S2 4_664 6_544 100.14(14) ?
S2 Ag2 S2 5_454 6_544 100.14(14) ?
S2 Ag2 S2 4_664 1_444 169.9(2) ?
S2 Ag2 S2 5_454 1_444 86.29(4) ?
S2 Ag2 S2 6_544 1_444 86.29(4) ?
S2 Ag2 S2 4_664 3_564 86.29(4) ?
S2 Ag2 S2 5_454 3_564 86.29(4) ?
S2 Ag2 S2 6_544 3_564 169.9(2) ?
S2 Ag2 S2 1_444 3_564 86.32(13) ?
S2 Ag2 S2 4_664 2_654 86.29(4) ?
S2 Ag2 S2 5_454 2_654 169.9(2) ?
S2 Ag2 S2 6_544 2_654 86.29(4) ?
S2 Ag2 S2 1_444 2_654 86.32(13) ?
S2 Ag2 S2 3_564 2_654 86.32(13) ?
S2 Ag2 Ag2 4_664 4_554 117.69(11) ?
S2 Ag2 Ag2 5_454 4_554 117.69(11) ?
S2 Ag2 Ag2 6_544 4_554 117.69(11) ?
S2 Ag2 Ag2 1_444 4_554 52.17(9) ?
S2 Ag2 Ag2 3_564 4_554 52.17(9) ?
S2 Ag2 Ag2 2_654 4_554 52.17(9) ?
S2 Ag2 Ag2 4_664 4 62.31(11) ?
S2 Ag2 Ag2 5_454 4 62.31(11) ?
S2 Ag2 Ag2 6_544 4 62.31(11) ?
S2 Ag2 Ag2 1_444 4 127.83(9) ?
S2 Ag2 Ag2 3_564 4 127.83(9) ?
S2 Ag2 Ag2 2_654 4 127.83(9) ?
Ag2 Ag2 Ag2 4_554 4 180.0 ?
S2 Ag2 Dy 4_664 2_655 52.81(6) ?
S2 Ag2 Dy 5_454 2_655 127.80(19) ?
S2 Ag2 Dy 6_544 2_655 54.08(6) ?
S2 Ag2 Dy 1_444 2_655 128.44(5) ?
S2 Ag2 Dy 3_564 2_655 127.28(5) ?
S2 Ag2 Dy 2_654 2_655 62.34(4) ?
Ag2 Ag2 Dy 4_554 2_655 114.51(8) ?
Ag2 Ag2 Dy 4 2_655 65.49(8) ?
S2 Ag2 Dy 4_664 1_445 127.80(19) ?
S2 Ag2 Dy 5_454 1_445 54.08(6) ?
S2 Ag2 Dy 6_544 1_445 52.81(6) ?
S2 Ag2 Dy 1_444 1_445 62.34(4) ?
S2 Ag2 Dy 3_564 1_445 128.44(5) ?
S2 Ag2 Dy 2_654 1_445 127.28(5) ?
Ag2 Ag2 Dy 4_554 1_445 114.51(8) ?
Ag2 Ag2 Dy 4 1_445 65.49(8) ?
Dy Ag2 Dy 2_655 1_445 104.00(10) ?
S2 Ag2 Dy 4_664 3_565 54.08(6) ?
S2 Ag2 Dy 5_454 3_565 52.81(6) ?
S2 Ag2 Dy 6_544 3_565 127.80(19) ?
S2 Ag2 Dy 1_444 3_565 127.28(5) ?
S2 Ag2 Dy 3_564 3_565 62.34(4) ?
S2 Ag2 Dy 2_654 3_565 128.44(5) ?
Ag2 Ag2 Dy 4_554 3_565 114.51(8) ?
Ag2 Ag2 Dy 4 3_565 65.49(8) ?
Dy Ag2 Dy 2_655 3_565 104.00(10) ?
Dy Ag2 Dy 1_445 3_565 104.00(10) ?
S2 Ag2 Dy 4_664 5_454 127.59(3) ?
S2 Ag2 Dy 5_454 5_454 53.57(4) ?
S2 Ag2 Dy 6_544 5_454 126.32(3) ?
S2 Ag2 Dy 1_444 5_454 50.89(6) ?
S2 Ag2 Dy 3_564 5_454 52.04(6) ?
S2 Ag2 Dy 2_654 5_454 116.29(17) ?
Ag2 Ag2 Dy 4_554 5_454 64.12(8) ?
Ag2 Ag2 Dy 4 5_454 115.88(8) ?
Dy Ag2 Dy 2_655 5_454 178.63(17) ?
Dy Ag2 Dy 1_445 5_454 76.803(7) ?
Dy Ag2 Dy 3_565 5_454 76.803(7) ?
S1 Ge1 S3 1_554 5_564 114.54(4) ?
S1 Ge1 S3 1_554 6_554 114.54(4) ?
S3 Ge1 S3 5_564 6_554 103.96(5) ?
S1 Ge1 S3 1_554 4_664 114.54(4) ?
S3 Ge1 S3 5_564 4_664 103.96(5) ?
S3 Ge1 S3 6_554 4_664 103.96(5) ?
Ge1 S1 Dy 1_556 6 113.80(4) ?
Ge1 S1 Dy 1_556 4_665 113.80(4) ?
Dy S1 Dy 6 4_665 104.82(5) ?
Ge1 S1 Dy 1_556 5_565 113.80(4) ?
Dy S1 Dy 6 5_565 104.82(5) ?
Dy S1 Dy 4_665 5_565 104.82(5) ?
Ag2 S2 Dy 4_665 5_565 80.13(5) ?
Ag2 S2 Dy 4_665 6_655 79.07(5) ?
Dy S2 Dy 5_565 6_655 149.54(7) ?
Ag2 S2 Dy 4_665 . 80.07(11) ?
Dy S2 Dy 5_565 . 99.69(5) ?
Dy S2 Dy 6_655 . 98.37(5) ?
Ag2 S2 Ag2 4_665 1_666 65.52(5) ?
Dy S2 Ag2 5_565 1_666 76.04(4) ?
Dy S2 Ag2 6_655 1_666 75.18(4) ?
Dy S2 Ag2 . 1_666 145.58(10) ?
Ag2 S2 Dy 4_665 1_556 132.91(12) ?
Dy S2 Dy 5_565 1_556 89.51(4) ?
Dy S2 Dy 6_655 1_556 88.56(4) ?
Dy S2 Dy . 1_556 146.99(6) ?
Ag2 S2 Dy 1_666 1_556 67.39(9) ?
Ge1 S3 Dy 4_665 2_656 90.91(5) ?
Ge1 S3 Dy 4_665 1_556 88.90(5) ?
Dy S3 Dy 2_656 1_556 107.96(5) ?
Ge1 S3 Dy 4_665 5_565 118.61(6) ?
Dy S3 Dy 2_656 5_565 145.01(6) ?
Dy S3 Dy 1_556 5_565 91.99(4) ?

loop_
_geom_bond_atom_site_label_1
_geom_bond_atom_site_label_2
_geom_bond_site_symmetry_2
_geom_bond_distance
_geom_bond_publ_flag
Dy S2 6_654 2.7330(15) ?
Dy S2 5_564 2.7879(15) ?
Dy S2 . 2.7922(16) ?
Dy S3 3_664 2.7946(16) ?
Dy S3 1_554 2.8727(16) ?
Dy S1 4_664 2.8926(11) ?
Dy S3 6_654 2.9970(16) ?
Dy S2 1_554 3.2430(17) ?
Dy Ag2 1_665 3.380(2) ?
Dy Ag2 4_665 3.418(2) ?
Ag2 S2 4_664 2.511(3) ?
Ag2 S2 5_454 2.511(3) ?
Ag2 S2 6_544 2.511(3) ?
Ag2 S2 1_444 2.816(4) ?
Ag2 S2 3_564 2.816(4) ?
Ag2 S2 2_654 2.816(4) ?
Ag2 Ag2 4_554 2.8939(6) ?
Ag2 Ag2 4 2.8939(6) ?
Ag2 Dy 2_655 3.380(2) ?
Ag2 Dy 1_445 3.380(2) ?
Ag2 Dy 3_565 3.380(2) ?
Ag2 Dy 5_454 3.418(2) ?
Ge1 S1 1_554 2.185(2) ?
Ge1 S3 5_564 2.2202(16) ?
Ge1 S3 6_554 2.2202(16) ?
Ge1 S3 4_664 2.2202(16) ?
S1 Ge1 1_556 2.185(2) ?
S1 Dy 6 2.8926(11) ?
S1 Dy 4_665 2.8926(11) ?
S1 Dy 5_565 2.8926(11) ?
S2 Ag2 4_665 2.511(3) ?
S2 Dy 5_565 2.7330(15) ?
S2 Dy 6_655 2.7879(15) ?
S2 Ag2 1_666 2.816(4) ?
S2 Dy 1_556 3.2430(17) ?
S3 Ge1 4_665 2.2202(16) ?
S3 Dy 2_656 2.7946(16) ?
S3 Dy 1_556 2.8727(16) ?
S3 Dy 5_565 2.9970(16) ?
